data_7247129
loop_
_publ_author_name
'Su, Yu'
'Wang, Chengyi'
'Chen, Qipeng'
'Zhu, Yuanli'
'Deng, Shaomin'
'Yang, Shoujin'
'Jin, Ronghua'
'Liu, Guohua'

_publ_section_title
;
 Harmonization of an incompatible aqueous aldol condensation/oxa-Michael
 addition/reduction cascade process over a core--shell-structured
 thermoresponsive catalyst
;
_journal_issue 17
_journal_name_full 'Green Chemistry'
_journal_page_first 6859
_journal_page_last 6868
_journal_paper_doi 10.1039/D3GC01670F
_journal_volume 25
_journal_year 2023
_chemical_absolute_configuration unk
_chemical_formula_sum 'C16 H16 O2'
_chemical_formula_weight 240.29
_space_group_crystal_system monoclinic
_space_group_IT_number 4
_space_group_name_Hall 'P 2yb'
_space_group_name_H-M_alt 'P 1 21 1'
_atom_sites_solution_hydrogens geom
_audit_creation_method SHELXL-2013
_audit_update_record
;
2022-12-19 deposited with the CCDC.	2023-07-28 downloaded from the CCDC.
;
_cell_angle_alpha 90
_cell_angle_beta 94.231(4)
_cell_angle_gamma 90
_cell_formula_units_Z 4
_cell_length_a 11.9068(17)
_cell_length_b 4.8812(7)
_cell_length_c 22.718(4)
_cell_measurement_reflns_used 1988
_cell_measurement_temperature 293(2)
_cell_measurement_theta_max 53.946
_cell_measurement_theta_min 4.783
_cell_volume 1316.8(4)
_computing_cell_refinement 'Bruker SAINT'
_computing_data_collection 'Bruker APEX2'
_computing_data_reduction 'Bruker SAINT'
_computing_molecular_graphics 'Bruker SHELXTL'
_computing_publication_material 'Bruker SHELXTL'
_computing_structure_refinement 'SHELXL-2013 (Sheldrick, 2013)'
_computing_structure_solution 'SHELXS-97 (Sheldrick 2008)'
_diffrn_ambient_temperature 293(2)
_diffrn_measured_fraction_theta_full 0.971
_diffrn_measured_fraction_theta_max 0.997
_diffrn_measurement_device_type 'Bruker APEX-II CCD'
_diffrn_measurement_method '\f and \w scans'
_diffrn_radiation_type MoK\a
_diffrn_radiation_wavelength 0.71073
_diffrn_reflns_av_R_equivalents 0.0722
_diffrn_reflns_av_unetI/netI 0.0860
_diffrn_reflns_Laue_measured_fraction_full 0.971
_diffrn_reflns_Laue_measured_fraction_max 0.997
_diffrn_reflns_limit_h_max 14
_diffrn_reflns_limit_h_min -14
_diffrn_reflns_limit_k_max 5
_diffrn_reflns_limit_k_min -5
_diffrn_reflns_limit_l_max 25
_diffrn_reflns_limit_l_min -27
_diffrn_reflns_number 12932
_diffrn_reflns_point_group_measured_fraction_full 0.931
_diffrn_reflns_point_group_measured_fraction_max 0.957
_diffrn_reflns_theta_full 25.242
_diffrn_reflns_theta_max 24.998
_diffrn_reflns_theta_min 1.715
_exptl_absorpt_coefficient_mu 0.079
_exptl_absorpt_correction_T_max 0.7456
_exptl_absorpt_correction_T_min 0.5496
_exptl_absorpt_correction_type multi-scan
_exptl_absorpt_process_details sadabs
_exptl_crystal_colour colorless
_exptl_crystal_density_diffrn 1.212
_exptl_crystal_description prismatic
_exptl_crystal_F_000 512
_exptl_crystal_size_max 0.190
_exptl_crystal_size_mid 0.070
_exptl_crystal_size_min 0.050
_refine_diff_density_max 0.269
_refine_diff_density_min -0.213
_refine_diff_density_rms 0.035
_refine_ls_abs_structure_details
; 
 Flack x determined using 667 quotients [(I+)-(I-)]/[(I+)+(I-)] 
 (Parsons and Flack (2004), Acta Cryst. A60, s61). 
;
_refine_ls_abs_structure_Flack 0.0(10)
_refine_ls_extinction_coef 0.016(4)
_refine_ls_extinction_expression Fc^*^=kFc[1+0.001xFc^2^\l^3^/sin(2\q)]^-1/4^
_refine_ls_extinction_method SHELXL
_refine_ls_goodness_of_fit_ref 1.041
_refine_ls_hydrogen_treatment constr
_refine_ls_matrix_type full
_refine_ls_number_parameters 340
_refine_ls_number_reflns 4440
_refine_ls_number_restraints 12
_refine_ls_restrained_S_all 1.044
_refine_ls_R_factor_all 0.1491
_refine_ls_R_factor_gt 0.0702
_refine_ls_shift/su_max 0.002
_refine_ls_shift/su_mean 0.000
_refine_ls_structure_factor_coef Fsqd
_refine_ls_weighting_details 'w=1/[\s^2^(Fo^2^)+(0.0642P)^2^+0.4554P] where P=(Fo^2^+2Fc^2^)/3'
_refine_ls_weighting_scheme calc
_refine_ls_wR_factor_gt 0.1558
_refine_ls_wR_factor_ref 0.2035
_reflns_Friedel_coverage 0.700
_reflns_Friedel_fraction_full 0.879
_reflns_Friedel_fraction_max 0.905
_reflns_number_gt 2296
_reflns_number_total 4440
_reflns_threshold_expression 'I > 2\s(I)'
_cod_data_source_file d3gc01670f2.cif
_cod_data_source_block mo_d8v22531_0m
_cod_depositor_comments 'Adding full bibliography for 7247129.cif.'
_cod_original_cell_volume 1316.8(3)
_cod_original_sg_symbol_H-M 'P 21'
_cod_database_code 7247129
_shelx_space_group_comment
; 
The symmetry employed for this shelxl refinement is uniquely defined 
by the following loop, which should always be used as a source of 
symmetry information in preference to the above space-group names. 
They are only intended as comments. 
;
_shelx_estimated_absorpt_t_min 0.985
_shelx_estimated_absorpt_t_max 0.996
_shelxl_version_number 2013-4

loop_
_space_group_symop_operation_xyz
'x, y, z'
'-x, y+1/2, -z'

loop_
_atom_site_label
_atom_site_type_symbol
_atom_site_fract_x
_atom_site_fract_y
_atom_site_fract_z
_atom_site_U_iso_or_equiv
_atom_site_adp_type
_atom_site_occupancy
_atom_site_site_symmetry_order
_atom_site_calc_flag
_atom_site_refinement_flags_posn
_atom_site_refinement_flags_adp
_atom_site_refinement_flags_occupancy
_atom_site_disorder_assembly
_atom_site_disorder_group
O1 O 0.3352(5) 0.6984(12) 0.7515(2) 0.0868(16) Uani 1 1 d . . . . .
H1 H 0.3260 0.5576 0.7320 0.130 Uiso 1 1 calc R U . . .
O2 O 0.5305(4) 0.8546(12) 0.9057(2) 0.0879(17) Uani 1 1 d . . . . .
O3 O 1.3165(4) 0.1966(12) 0.6973(2) 0.0889(16) Uani 1 1 d . . . . .
H3A H 1.3260 0.0647 0.7194 0.133 Uiso 1 1 calc R U . . .
O4 O 1.0219(4) 0.3854(10) 0.59688(19) 0.0752(14) Uani 1 1 d . . . . .
C1 C 0.4183(7) 0.9281(18) 0.8985(3) 0.079(2) Uani 1 1 d . . . . .
C2 C 0.3837(8) 1.108(2) 0.9399(4) 0.097(3) Uani 1 1 d . . . . .
H2 H 0.4334 1.1626 0.9712 0.117 Uiso 1 1 calc R U . . .
C3 C 0.2751(10) 1.206(3) 0.9350(5) 0.120(4) Uani 1 1 d . . . . .
H3 H 0.2517 1.3319 0.9622 0.144 Uiso 1 1 calc R U . . .
C4 C 0.2023(9) 1.117(3) 0.8901(5) 0.122(4) Uani 1 1 d . . . . .
H4 H 0.1282 1.1783 0.8875 0.146 Uiso 1 1 calc R U . . .
C5 C 0.2366(7) 0.939(2) 0.8490(4) 0.096(3) Uani 1 1 d . . . . .
H5 H 0.1860 0.8845 0.8180 0.116 Uiso 1 1 calc R U . . .
C6 C 0.3459(6) 0.8361(16) 0.8525(3) 0.072(2) Uani 1 1 d . . . . .
C7 C 0.3872(5) 0.6330(17) 0.8088(3) 0.0720(19) Uani 1 1 d . . . . .
H7 H 0.3636 0.4487 0.8198 0.086 Uiso 1 1 calc R U . . .
C8 C 0.5121(5) 0.641(2) 0.8101(3) 0.080(2) Uani 1 1 d . . . . .
H8A H 0.5384 0.4891 0.7871 0.096 Uiso 1 1 calc R U . . .
H8B H 0.5357 0.8097 0.7923 0.096 Uiso 1 1 calc R U . . .
C9 C 0.5630(6) 0.6220(18) 0.8715(3) 0.081(2) Uani 1 1 d . . . . .
H9 H 0.5352 0.4551 0.8894 0.097 Uiso 1 1 calc R U . . .
C10 C 0.6925(7) 0.619(2) 0.8784(3) 0.088(2) Uani 1 1 d . . . . .
C11 C 0.7559(8) 0.784(2) 0.8438(4) 0.116(4) Uani 1 1 d . . . . .
H11 H 0.7183 0.9002 0.8166 0.139 Uiso 1 1 calc R U . . .
C12 C 0.8779(10) 0.783(3) 0.8480(5) 0.141(5) Uani 1 1 d . . . . .
H12 H 0.9214 0.8927 0.8252 0.169 Uiso 1 1 calc R U . . .
C13 C 0.9210(10) 0.604(3) 0.8891(5) 0.125(4) Uani 1 1 d . . . . .
H13 H 0.9992 0.5953 0.8939 0.150 Uiso 1 1 calc R U . . .
C14 C 0.8658(9) 0.437(2) 0.9237(4) 0.111(3) Uani 1 1 d D U . . .
C15 C 0.7422(8) 0.446(2) 0.9179(4) 0.107(3) Uani 1 1 d D . . . .
H15 H 0.6997 0.3343 0.9409 0.129 Uiso 1 1 calc R U . . .
C16 C 0.9291(14) 0.280(4) 0.9713(9) 0.153(8) Uani 0.7 1 d D U P A 1
H16A H 0.9766 0.1475 0.9541 0.229 Uiso 0.7 1 calc R U P A 1
H16B H 0.8769 0.1870 0.9948 0.229 Uiso 0.7 1 calc R U P A 1
H16C H 0.9746 0.4028 0.9959 0.229 Uiso 0.7 1 calc R U P A 1
C17 C 1.1265(6) 0.4557(16) 0.5789(3) 0.0685(19) Uani 1 1 d . . . . .
C18 C 1.1261(7) 0.6392(17) 0.5329(3) 0.077(2) Uani 1 1 d . . . . .
H18 H 1.0587 0.7034 0.5147 0.092 Uiso 1 1 calc R U . . .
C19 C 1.2265(8) 0.724(2) 0.5147(3) 0.095(3) Uani 1 1 d . . . . .
H19 H 1.2275 0.8496 0.4839 0.114 Uiso 1 1 calc R U . . .
C20 C 1.3259(7) 0.629(2) 0.5406(4) 0.097(3) Uani 1 1 d . . . . .
H20 H 1.3939 0.6907 0.5278 0.117 Uiso 1 1 calc R U . . .
C21 C 1.3247(7) 0.4429(19) 0.5856(4) 0.089(2) Uani 1 1 d . . . . .
H21 H 1.3926 0.3755 0.6026 0.107 Uiso 1 1 calc R U . . .
C22 C 1.2242(6) 0.3523(15) 0.6064(3) 0.0665(18) Uani 1 1 d . . . . .
C23 C 1.2236(5) 0.1441(17) 0.6553(3) 0.0723(19) Uani 1 1 d . . . . .
H23 H 1.2319 -0.0394 0.6387 0.087 Uiso 1 1 calc R U . . .
C24 C 1.1110(5) 0.1610(18) 0.6829(3) 0.076(2) Uani 1 1 d . . . . .
H24A H 1.1044 0.0099 0.7102 0.092 Uiso 1 1 calc R U . . .
H24B H 1.1070 0.3307 0.7049 0.092 Uiso 1 1 calc R U . . .
C25 C 1.0153(6) 0.1497(17) 0.6355(3) 0.0725(19) Uani 1 1 d . . . . .
H25 H 1.0241 -0.0163 0.6120 0.087 Uiso 1 1 calc R U . . .
C26 C 0.8989(6) 0.1504(17) 0.6564(3) 0.0734(19) Uani 1 1 d . . . . .
C27 C 0.8677(8) 0.313(2) 0.7007(4) 0.116(3) Uani 1 1 d . . . . .
H27 H 0.9208 0.4268 0.7204 0.139 Uiso 1 1 calc R U . . .
C28 C 0.7583(10) 0.313(3) 0.7171(5) 0.137(4) Uani 1 1 d . . . . .
H28 H 0.7384 0.4280 0.7472 0.165 Uiso 1 1 calc R U . . .
C29 C 0.6807(8) 0.149(3) 0.6900(5) 0.118(3) Uani 1 1 d . . . . .
H29 H 0.6075 0.1510 0.7017 0.142 Uiso 1 1 calc R U . . .
C30 C 0.7080(8) -0.023(2) 0.6448(4) 0.097(3) Uani 1 1 d . . . . .
C31 C 0.8191(7) -0.0201(18) 0.6290(3) 0.083(2) Uani 1 1 d . . . . .
H31 H 0.8397 -0.1363 0.5992 0.100 Uiso 1 1 calc R U . . .
C32 C 0.6204(8) -0.202(2) 0.6125(5) 0.143(4) Uani 1 1 d . . . . .
H32A H 0.6255 -0.1825 0.5707 0.215 Uiso 1 1 calc R U . . .
H32B H 0.5468 -0.1469 0.6226 0.215 Uiso 1 1 calc R U . . .
H32C H 0.6333 -0.3893 0.6236 0.215 Uiso 1 1 calc R U . . .
C16' C 0.878(3) 0.166(8) 0.961(3) 0.162(9) Uani 0.3 1 d D U P A 2
H16D H 0.9483 0.0787 0.9538 0.243 Uiso 0.3 1 calc R U P A 2
H16E H 0.8170 0.0452 0.9495 0.243 Uiso 0.3 1 calc R U P A 2
H16F H 0.8773 0.2091 1.0021 0.243 Uiso 0.3 1 calc R U P A 2

loop_
_atom_site_aniso_label
_atom_site_aniso_U_11
_atom_site_aniso_U_22
_atom_site_aniso_U_33
_atom_site_aniso_U_23
_atom_site_aniso_U_13
_atom_site_aniso_U_12
O1 0.100(3) 0.082(4) 0.075(3) 0.003(3) -0.020(3) 0.009(3)
O2 0.082(3) 0.114(5) 0.068(3) -0.023(3) 0.005(2) 0.020(3)
O3 0.096(3) 0.082(4) 0.083(4) 0.005(3) -0.033(3) -0.009(3)
O4 0.083(3) 0.077(4) 0.064(3) 0.004(3) -0.007(2) 0.005(3)
C1 0.093(6) 0.086(6) 0.061(5) 0.012(5) 0.026(4) 0.021(5)
C2 0.120(7) 0.099(7) 0.075(5) -0.003(6) 0.031(5) 0.018(6)
C3 0.145(10) 0.114(9) 0.108(8) -0.010(7) 0.058(7) 0.028(8)
C4 0.112(8) 0.120(9) 0.140(9) 0.022(8) 0.057(7) 0.043(7)
C5 0.077(5) 0.110(8) 0.103(6) 0.032(6) 0.014(5) 0.020(5)
C6 0.075(5) 0.079(5) 0.062(4) 0.013(4) 0.009(4) 0.016(4)
C7 0.070(4) 0.071(5) 0.074(5) 0.003(5) -0.004(4) 0.008(4)
C8 0.074(5) 0.098(6) 0.068(5) -0.024(5) -0.003(3) 0.015(5)
C9 0.080(5) 0.080(6) 0.081(5) -0.010(5) -0.006(4) 0.018(5)
C10 0.096(6) 0.099(7) 0.067(5) -0.018(5) -0.010(5) 0.025(6)
C11 0.094(7) 0.148(11) 0.103(7) -0.013(7) -0.012(6) 0.010(7)
C12 0.144(10) 0.148(12) 0.124(9) -0.029(8) -0.045(7) 0.023(9)
C13 0.122(9) 0.135(11) 0.119(9) -0.038(8) 0.014(7) 0.012(8)
C14 0.118(8) 0.121(8) 0.092(7) -0.028(6) -0.013(6) 0.029(7)
C15 0.118(7) 0.119(8) 0.083(6) -0.027(6) -0.009(5) 0.032(7)
C16 0.121(15) 0.173(19) 0.161(14) 0.037(15) -0.015(11) 0.011(12)
C17 0.081(5) 0.063(5) 0.060(4) -0.008(4) -0.004(4) -0.007(4)
C18 0.100(6) 0.072(5) 0.056(4) -0.004(5) -0.014(4) -0.001(5)
C19 0.122(7) 0.097(7) 0.065(5) 0.008(5) 0.007(5) -0.025(6)
C20 0.099(6) 0.112(8) 0.081(6) 0.000(6) 0.005(5) -0.016(6)
C21 0.089(6) 0.093(6) 0.081(6) -0.004(5) -0.014(4) 0.001(5)
C22 0.076(5) 0.058(5) 0.064(4) -0.005(4) -0.007(4) -0.009(4)
C23 0.078(5) 0.068(5) 0.067(4) -0.001(4) -0.022(4) 0.001(4)
C24 0.091(5) 0.077(5) 0.058(4) 0.009(4) -0.010(4) 0.000(5)
C25 0.089(5) 0.063(5) 0.064(4) 0.000(4) -0.003(4) 0.000(4)
C26 0.081(5) 0.067(5) 0.071(5) -0.003(5) 0.003(4) 0.005(5)
C27 0.111(7) 0.116(9) 0.125(8) -0.047(7) 0.027(6) -0.007(6)
C28 0.119(8) 0.165(12) 0.133(9) -0.040(9) 0.051(7) -0.002(8)
C29 0.092(7) 0.151(10) 0.114(8) 0.010(9) 0.029(6) 0.010(8)
C30 0.088(6) 0.104(7) 0.098(7) 0.020(6) 0.006(5) -0.009(6)
C31 0.085(5) 0.088(6) 0.077(5) 0.005(5) 0.004(4) -0.002(5)
C32 0.103(7) 0.149(11) 0.176(10) 0.006(9) 0.002(7) -0.029(7)
C16' 0.14(2) 0.17(2) 0.170(17) 0.038(17) -0.007(15) 0.005(16)

loop_
_atom_type_symbol
_atom_type_description
_atom_type_scat_dispersion_real
_atom_type_scat_dispersion_imag
_atom_type_scat_source
C C 0.0033 0.0016 'International Tables Vol C Tables 4.2.6.8 and 6.1.1.4'
H H 0.0000 0.0000 'International Tables Vol C Tables 4.2.6.8 and 6.1.1.4'
O O 0.0106 0.0060 'International Tables Vol C Tables 4.2.6.8 and 6.1.1.4'

loop_
_geom_angle_atom_site_label_1
_geom_angle_atom_site_label_2
_geom_angle_atom_site_label_3
_geom_angle
_geom_angle_site_symmetry_1
_geom_angle_site_symmetry_3
_geom_angle_publ_flag
C7 O1 H1 109.5 . . ?
C1 O2 C9 115.8(6) . . ?
C23 O3 H3A 109.5 . . ?
C17 O4 C25 117.7(6) . . ?
C2 C1 C6 121.7(8) . . ?
C2 C1 O2 114.9(8) . . ?
C6 C1 O2 123.4(7) . . ?
C1 C2 C3 119.7(9) . . ?
C1 C2 H2 120.2 . . ?
C3 C2 H2 120.2 . . ?
C4 C3 C2 119.5(10) . . ?
C4 C3 H3 120.2 . . ?
C2 C3 H3 120.2 . . ?
C3 C4 C5 120.8(10) . . ?
C3 C4 H4 119.6 . . ?
C5 C4 H4 119.6 . . ?
C4 C5 C6 121.1(9) . . ?
C4 C5 H5 119.4 . . ?
C6 C5 H5 119.4 . . ?
C1 C6 C5 117.1(8) . . ?
C1 C6 C7 119.7(6) . . ?
C5 C6 C7 123.2(7) . . ?
O1 C7 C8 112.1(6) . . ?
O1 C7 C6 108.1(6) . . ?
C8 C7 C6 110.2(6) . . ?
O1 C7 H7 108.8 . . ?
C8 C7 H7 108.8 . . ?
C6 C7 H7 108.8 . . ?
C9 C8 C7 110.9(6) . . ?
C9 C8 H8A 109.5 . . ?
C7 C8 H8A 109.5 . . ?
C9 C8 H8B 109.5 . . ?
C7 C8 H8B 109.5 . . ?
H8A C8 H8B 108.1 . . ?
O2 C9 C8 110.6(6) . . ?
O2 C9 C10 104.9(6) . . ?
C8 C9 C10 115.8(6) . . ?
O2 C9 H9 108.4 . . ?
C8 C9 H9 108.4 . . ?
C10 C9 H9 108.4 . . ?
C15 C10 C11 121.0(9) . . ?
C15 C10 C9 117.7(10) . . ?
C11 C10 C9 121.3(8) . . ?
C10 C11 C12 123.1(10) . . ?
C10 C11 H11 118.4 . . ?
C12 C11 H11 118.4 . . ?
C13 C12 C11 112.0(12) . . ?
C13 C12 H12 124.0 . . ?
C11 C12 H12 124.0 . . ?
C14 C13 C12 128.4(12) . . ?
C14 C13 H13 115.8 . . ?
C12 C13 H13 115.8 . . ?
C13 C14 C15 117.5(10) . . ?
C13 C14 C16 119.9(13) . . ?
C15 C14 C16 122.1(13) . . ?
C13 C14 C16' 143(2) . . ?
C15 C14 C16' 97.3(16) . . ?
C10 C15 C14 118.0(10) . . ?
C10 C15 H15 121.0 . . ?
C14 C15 H15 121.0 . . ?
C14 C16 H16A 109.5 . . ?
C14 C16 H16B 109.5 . . ?
H16A C16 H16B 109.5 . . ?
C14 C16 H16C 109.5 . . ?
H16A C16 H16C 109.5 . . ?
H16B C16 H16C 109.5 . . ?
C22 C17 C18 122.6(7) . . ?
C22 C17 O4 121.7(7) . . ?
C18 C17 O4 115.7(7) . . ?
C19 C18 C17 118.5(7) . . ?
C19 C18 H18 120.8 . . ?
C17 C18 H18 120.8 . . ?
C18 C19 C20 121.4(8) . . ?
C18 C19 H19 119.3 . . ?
C20 C19 H19 119.3 . . ?
C19 C20 C21 119.5(8) . . ?
C19 C20 H20 120.3 . . ?
C21 C20 H20 120.3 . . ?
C20 C21 C22 121.4(8) . . ?
C20 C21 H21 119.3 . . ?
C22 C21 H21 119.3 . . ?
C17 C22 C21 116.7(7) . . ?
C17 C22 C23 122.2(7) . . ?
C21 C22 C23 121.1(7) . . ?
O3 C23 C22 109.0(6) . . ?
O3 C23 C24 112.2(5) . . ?
C22 C23 C24 108.6(6) . . ?
O3 C23 H23 109.0 . . ?
C22 C23 H23 109.0 . . ?
C24 C23 H23 109.0 . . ?
C25 C24 C23 110.2(5) . . ?
C25 C24 H24A 109.6 . . ?
C23 C24 H24A 109.6 . . ?
C25 C24 H24B 109.6 . . ?
C23 C24 H24B 109.6 . . ?
H24A C24 H24B 108.1 . . ?
O4 C25 C26 106.4(6) . . ?
O4 C25 C24 109.3(6) . . ?
C26 C25 C24 116.1(6) . . ?
O4 C25 H25 108.3 . . ?
C26 C25 H25 108.3 . . ?
C24 C25 H25 108.3 . . ?
C27 C26 C31 118.2(8) . . ?
C27 C26 C25 123.2(8) . . ?
C31 C26 C25 118.6(7) . . ?
C26 C27 C28 121.0(10) . . ?
C26 C27 H27 119.5 . . ?
C28 C27 H27 119.5 . . ?
C29 C28 C27 120.7(10) . . ?
C29 C28 H28 119.6 . . ?
C27 C28 H28 119.6 . . ?
C28 C29 C30 120.8(9) . . ?
C28 C29 H29 119.6 . . ?
C30 C29 H29 119.6 . . ?
C29 C30 C31 117.7(9) . . ?
C29 C30 C32 121.4(10) . . ?
C31 C30 C32 120.9(10) . . ?
C26 C31 C30 121.6(8) . . ?
C26 C31 H31 119.2 . . ?
C30 C31 H31 119.2 . . ?
C30 C32 H32A 109.5 . . ?
C30 C32 H32B 109.5 . . ?
H32A C32 H32B 109.5 . . ?
C30 C32 H32C 109.5 . . ?
H32A C32 H32C 109.5 . . ?
H32B C32 H32C 109.5 . . ?
C14 C16' H16D 109.5 . . ?
C14 C16' H16E 109.5 . . ?
H16D C16' H16E 109.5 . . ?
C14 C16' H16F 109.5 . . ?
H16D C16' H16F 109.5 . . ?
H16E C16' H16F 109.5 . . ?

loop_
_geom_bond_atom_site_label_1
_geom_bond_atom_site_label_2
_geom_bond_distance
_geom_bond_site_symmetry_2
_geom_bond_publ_flag
O1 C7 1.437(7) . ?
O1 H1 0.8200 . ?
O2 C1 1.381(8) . ?
O2 C9 1.445(9) . ?
O3 C23 1.429(7) . ?
O3 H3A 0.8200 . ?
O4 C17 1.382(8) . ?
O4 C25 1.453(8) . ?
C1 C2 1.372(11) . ?
C1 C6 1.380(10) . ?
C2 C3 1.376(12) . ?
C2 H2 0.9300 . ?
C3 C4 1.360(13) . ?
C3 H3 0.9300 . ?
C4 C5 1.361(13) . ?
C4 H4 0.9300 . ?
C5 C6 1.392(10) . ?
C5 H5 0.9300 . ?
C6 C7 1.510(10) . ?
C7 C8 1.486(8) . ?
C7 H7 0.9800 . ?
C8 C9 1.482(9) . ?
C8 H8A 0.9700 . ?
C8 H8B 0.9700 . ?
C9 C10 1.539(10) . ?
C9 H9 0.9800 . ?
C10 C15 1.338(12) . ?
C10 C11 1.386(12) . ?
C11 C12 1.449(13) . ?
C11 H11 0.9300 . ?
C12 C13 1.352(15) . ?
C12 H12 0.9300 . ?
C13 C14 1.337(14) . ?
C13 H13 0.9300 . ?
C14 C15 1.469(12) . ?
C14 C16 1.486(15) . ?
C14 C16' 1.57(2) . ?
C15 H15 0.9300 . ?
C16 H16A 0.9600 . ?
C16 H16B 0.9600 . ?
C16 H16C 0.9600 . ?
C17 C22 1.375(9) . ?
C17 C18 1.376(10) . ?
C18 C19 1.358(10) . ?
C18 H18 0.9300 . ?
C19 C20 1.363(10) . ?
C19 H19 0.9300 . ?
C20 C21 1.369(11) . ?
C20 H20 0.9300 . ?
C21 C22 1.391(10) . ?
C21 H21 0.9300 . ?
C22 C23 1.507(10) . ?
C23 C24 1.523(9) . ?
C23 H23 0.9800 . ?
C24 C25 1.510(8) . ?
C24 H24A 0.9700 . ?
C24 H24B 0.9700 . ?
C25 C26 1.498(9) . ?
C25 H25 0.9800 . ?
C26 C27 1.355(10) . ?
C26 C31 1.378(10) . ?
C27 C28 1.380(12) . ?
C27 H27 0.9300 . ?
C28 C29 1.336(14) . ?
C28 H28 0.9300 . ?
C29 C30 1.382(13) . ?
C29 H29 0.9300 . ?
C30 C31 1.396(11) . ?
C30 C32 1.509(13) . ?
C31 H31 0.9300 . ?
C32 H32A 0.9600 . ?
C32 H32B 0.9600 . ?
C32 H32C 0.9600 . ?
C16' H16D 0.9600 . ?
C16' H16E 0.9600 . ?
C16' H16F 0.9600 . ?

loop_
_geom_torsion_atom_site_label_1
_geom_torsion_atom_site_label_2
_geom_torsion_atom_site_label_3
_geom_torsion_atom_site_label_4
_geom_torsion
_geom_torsion_site_symmetry_1
_geom_torsion_site_symmetry_2
_geom_torsion_site_symmetry_3
_geom_torsion_site_symmetry_4
_geom_torsion_publ_flag
C9 O2 C1 C2 166.5(7) . . . . ?
C9 O2 C1 C6 -15.1(10) . . . . ?
C6 C1 C2 C3 -1.9(13) . . . . ?
O2 C1 C2 C3 176.5(8) . . . . ?
C1 C2 C3 C4 2.1(16) . . . . ?
C2 C3 C4 C5 -2.1(18) . . . . ?
C3 C4 C5 C6 1.9(16) . . . . ?
C2 C1 C6 C5 1.6(11) . . . . ?
O2 C1 C6 C5 -176.7(7) . . . . ?
C2 C1 C6 C7 -178.5(7) . . . . ?
O2 C1 C6 C7 3.3(11) . . . . ?
C4 C5 C6 C1 -1.6(12) . . . . ?
C4 C5 C6 C7 178.5(8) . . . . ?
C1 C6 C7 O1 -143.5(7) . . . . ?
C5 C6 C7 O1 36.4(10) . . . . ?
C1 C6 C7 C8 -20.8(9) . . . . ?
C5 C6 C7 C8 159.2(7) . . . . ?
O1 C7 C8 C9 169.8(7) . . . . ?
C6 C7 C8 C9 49.4(9) . . . . ?
C1 O2 C9 C8 44.0(8) . . . . ?
C1 O2 C9 C10 169.6(7) . . . . ?
C7 C8 C9 O2 -62.6(9) . . . . ?
C7 C8 C9 C10 178.3(8) . . . . ?
O2 C9 C10 C15 99.3(9) . . . . ?
C8 C9 C10 C15 -138.5(8) . . . . ?
O2 C9 C10 C11 -82.7(9) . . . . ?
C8 C9 C10 C11 39.5(12) . . . . ?
C15 C10 C11 C12 -0.7(14) . . . . ?
C9 C10 C11 C12 -178.6(9) . . . . ?
C10 C11 C12 C13 0.2(14) . . . . ?
C11 C12 C13 C14 0.4(17) . . . . ?
C12 C13 C14 C15 -0.5(17) . . . . ?
C12 C13 C14 C16 -172.5(14) . . . . ?
C12 C13 C14 C16' 157(4) . . . . ?
C11 C10 C15 C14 0.5(13) . . . . ?
C9 C10 C15 C14 178.5(7) . . . . ?
C13 C14 C15 C10 0.0(13) . . . . ?
C16 C14 C15 C10 171.8(13) . . . . ?
C16' C14 C15 C10 -167(3) . . . . ?
C25 O4 C17 C22 -15.0(9) . . . . ?
C25 O4 C17 C18 166.4(6) . . . . ?
C22 C17 C18 C19 -1.1(11) . . . . ?
O4 C17 C18 C19 177.5(7) . . . . ?
C17 C18 C19 C20 0.7(12) . . . . ?
C18 C19 C20 C21 0.5(14) . . . . ?
C19 C20 C21 C22 -1.4(13) . . . . ?
C18 C17 C22 C21 0.2(10) . . . . ?
O4 C17 C22 C21 -178.3(6) . . . . ?
C18 C17 C22 C23 -177.9(7) . . . . ?
O4 C17 C22 C23 3.6(10) . . . . ?
C20 C21 C22 C17 1.0(11) . . . . ?
C20 C21 C22 C23 179.1(7) . . . . ?
C17 C22 C23 O3 -144.4(7) . . . . ?
C21 C22 C23 O3 37.5(9) . . . . ?
C17 C22 C23 C24 -21.9(9) . . . . ?
C21 C22 C23 C24 160.1(7) . . . . ?
O3 C23 C24 C25 170.9(6) . . . . ?
C22 C23 C24 C25 50.3(8) . . . . ?
C17 O4 C25 C26 170.1(5) . . . . ?
C17 O4 C25 C24 44.1(7) . . . . ?
C23 C24 C25 O4 -62.6(8) . . . . ?
C23 C24 C25 C26 177.1(7) . . . . ?
O4 C25 C26 C27 -79.9(9) . . . . ?
C24 C25 C26 C27 42.0(12) . . . . ?
O4 C25 C26 C31 99.3(8) . . . . ?
C24 C25 C26 C31 -138.9(7) . . . . ?
C31 C26 C27 C28 -1.4(14) . . . . ?
C25 C26 C27 C28 177.8(9) . . . . ?
C26 C27 C28 C29 0.8(17) . . . . ?
C27 C28 C29 C30 -0.3(18) . . . . ?
C28 C29 C30 C31 0.5(16) . . . . ?
C28 C29 C30 C32 -177.9(10) . . . . ?
C27 C26 C31 C30 1.6(12) . . . . ?
C25 C26 C31 C30 -177.7(7) . . . . ?
C29 C30 C31 C26 -1.1(13) . . . . ?
C32 C30 C31 C26 177.3(8) . . . . ?
